data_7135680
loop_
_publ_author_name
'Deng, Zhengguo'
'Xie, Yan'
'Xiong, Chao'
'Lv, Jiayang'
'Chen, Xinyu'
'Yao, Jinzhong'
'Zhong, Weihui'
'Ling, Fei'

_publ_section_title
;
 Silver-catalysed asymmetric [3+2] cycloaddition for the construction of
 5-5-membered 1,3'-indolyl pyrrole atropisomers.
;
_journal_issue 33
_journal_name_full 'Chemical communications (Cambridge, England)'
_journal_page_first 8471
_journal_page_last 8475
_journal_paper_doi 10.1039/d6cc00517a
_journal_volume 62
_journal_year 2026
_chemical_absolute_configuration ad
_chemical_formula_moiety 'C31 H28 N2 O4'
_chemical_formula_sum 'C31 H28 N2 O4'
_chemical_formula_weight 492.55
_space_group_crystal_system orthorhombic
_space_group_IT_number 19
_space_group_name_Hall 'P 2ac 2ab'
_space_group_name_H-M_alt 'P 21 21 21'
_atom_sites_solution_hydrogens geom
_atom_sites_solution_primary dual
_audit_creation_date 2025-09-24
_audit_creation_method
;
Olex2 1.5
(compiled 2025.07.13 svn.rb7424aed for OlexSys, GUI svn.r7314)
;
_audit_update_record
;
2026-01-26 deposited with the CCDC.	2026-03-26 downloaded from the CCDC.
;
_cell_angle_alpha 90
_cell_angle_beta 90
_cell_angle_gamma 90
_cell_formula_units_Z 4
_cell_length_a 11.7730(4)
_cell_length_b 13.0922(5)
_cell_length_c 16.6122(6)
_cell_measurement_reflns_used 9385
_cell_measurement_temperature 170.00
_cell_measurement_theta_max 60.602
_cell_measurement_theta_min 4.004
_cell_volume 2560.51(16)
_computing_cell_refinement 'SAINT V8.40B (?, 2016)'
_computing_data_collection 'Bruker Instrument Service vV6.2.14'
_computing_data_reduction 'SAINT V8.40B (?, 2016)'
_computing_molecular_graphics 'Olex2 1.5 (Dolomanov et al., 2009)'
_computing_publication_material 'Olex2 1.5 (Dolomanov et al., 2009)'
_computing_structure_refinement 'SHELXL 2018/3 (Sheldrick, 2015)'
_computing_structure_solution 'SHELXT 2018/2 (Sheldrick, 2018)'
_diffrn_ambient_environment N~2~
_diffrn_ambient_temperature 170.00
_diffrn_detector CPAD
_diffrn_detector_area_resol_mean 7.41
_diffrn_detector_type 'Bruker PHOTON III M28'
_diffrn_measured_fraction_theta_full 0.997
_diffrn_measured_fraction_theta_max 0.997
_diffrn_measurement_device 'three-circle diffractometer'
_diffrn_measurement_device_type 'Bruker D8 VENTURE Metaljet PHOTON III'
_diffrn_measurement_method '\w and \f scans'
_diffrn_measurement_specimen_support 'MiTeGen micromount'
_diffrn_radiation_monochromator 'mirror optics'
_diffrn_radiation_probe x-ray
_diffrn_radiation_type GaK\a
_diffrn_radiation_wavelength 1.34139
_diffrn_reflns_av_R_equivalents 0.0510
_diffrn_reflns_av_unetI/netI 0.0310
_diffrn_reflns_Laue_measured_fraction_full 0.997
_diffrn_reflns_Laue_measured_fraction_max 0.997
_diffrn_reflns_limit_h_max 15
_diffrn_reflns_limit_h_min -15
_diffrn_reflns_limit_k_max 17
_diffrn_reflns_limit_k_min -16
_diffrn_reflns_limit_l_max 21
_diffrn_reflns_limit_l_min -21
_diffrn_reflns_number 55344
_diffrn_reflns_point_group_measured_fraction_full 0.992
_diffrn_reflns_point_group_measured_fraction_max 0.992
_diffrn_reflns_theta_full 53.594
_diffrn_reflns_theta_max 60.693
_diffrn_reflns_theta_min 4.004
_diffrn_source 'liquid Metal X-ray source'
_diffrn_source_current 3.57
_diffrn_source_power 0.24954300000000001
_diffrn_source_type 'Bruker Excillum Metaljet D2+'
_diffrn_source_voltage 69.9
_exptl_absorpt_coefficient_mu 0.452
_exptl_absorpt_correction_T_max 0.7519
_exptl_absorpt_correction_T_min 0.6805
_exptl_absorpt_correction_type multi-scan
_exptl_absorpt_process_details
;
SADABS-2016/2 (Bruker,2016/2) was used for absorption correction.
wR2(int) was 0.1679 before and 0.1002 after correction.
The Ratio of minimum to maximum transmission is 0.9050.
The \l/2 correction factor is Not present.
;
_exptl_crystal_colour colourless
_exptl_crystal_colour_primary colourless
_exptl_crystal_density_diffrn 1.278
_exptl_crystal_description block
_exptl_crystal_F_000 1040
_exptl_crystal_size_max 0.36
_exptl_crystal_size_mid 0.13
_exptl_crystal_size_min 0.07
_refine_diff_density_max 0.150
_refine_diff_density_min -0.243
_refine_diff_density_rms 0.050
_refine_ls_abs_structure_details
;
 Flack x determined using 2388 quotients [(I+)-(I-)]/[(I+)+(I-)]
 (Parsons, Flack and Wagner, Acta Cryst. B69 (2013) 249-259).
;
_refine_ls_abs_structure_Flack 0.01(6)
_refine_ls_extinction_method none
_refine_ls_goodness_of_fit_ref 1.085
_refine_ls_hydrogen_treatment constr
_refine_ls_matrix_type full
_refine_ls_number_parameters 338
_refine_ls_number_reflns 5857
_refine_ls_number_restraints 0
_refine_ls_restrained_S_all 1.085
_refine_ls_R_factor_all 0.0363
_refine_ls_R_factor_gt 0.0353
_refine_ls_shift/su_max 0.001
_refine_ls_shift/su_mean 0.000
_refine_ls_structure_factor_coef Fsqd
_refine_ls_weighting_details 'w=1/[\s^2^(Fo^2^)+(0.0463P)^2^+0.4682P] where P=(Fo^2^+2Fc^2^)/3'
_refine_ls_weighting_scheme calc
_refine_ls_wR_factor_gt 0.0871
_refine_ls_wR_factor_ref 0.0877
_reflns_Friedel_coverage 0.772
_reflns_Friedel_fraction_full 0.985
_reflns_Friedel_fraction_max 0.985
_reflns_number_gt 5654
_reflns_number_total 5857
_reflns_threshold_expression 'I > 2\s(I)'
_cod_data_source_file d6cc00517a2.cif
_cod_data_source_block 250923_dzg_4ome_s_l
_cod_depositor_comments 'Adding full bibliography for 7135680.cif.'
_cod_database_code 7135680
_shelx_shelxl_version_number 2018/3
_shelx_space_group_comment
;
The symmetry employed for this shelxl refinement is uniquely defined
by the following loop, which should always be used as a source of
symmetry information in preference to the above space-group names.
They are only intended as comments.
;
_shelx_estimated_absorpt_t_max 0.969
_shelx_estimated_absorpt_t_min 0.854
_olex2_refinement_description
;
1. Fixed Uiso
 At 1.2 times of:
  All C(H) groups, All N(H) groups
 At 1.5 times of:
  All C(H,H,H) groups
2.a Aromatic/amide H refined with riding coordinates:
 N2(H2), C1(H1), C2(H2A), C3(H3), C4(H4), C8(H8), C10(H10), C11(H11), C12(H12),
  C13(H13), C14(H14), C17(H17), C26(H26), C27(H27), C29(H29), C30(H30)
2.b Idealised Me refined as rotating group:
 C21(H21A,H21B,H21C), C22(H22A,H22B,H22C), C23(H23A,H23B,H23C), C31(H31A,H31B,
 H31C)
;
_olex2_diffrn_ambient_temperature_device 'Oxford Cryostream 800'
_olex2_submission_special_instructions 'No special instructions were received'

loop_
_space_group_symop_operation_xyz
'x, y, z'
'-x+1/2, -y, z+1/2'
'-x, y+1/2, -z+1/2'
'x+1/2, -y+1/2, -z'

loop_
_atom_site_label
_atom_site_type_symbol
_atom_site_fract_x
_atom_site_fract_y
_atom_site_fract_z
_atom_site_U_iso_or_equiv
_atom_site_adp_type
_atom_site_occupancy
_atom_site_site_symmetry_order
_atom_site_calc_flag
_atom_site_refinement_flags_posn
_atom_site_refinement_flags_adp
_atom_site_refinement_flags_occupancy
_atom_site_disorder_assembly
_atom_site_disorder_group
O1 O 0.27266(13) 0.25290(10) 0.56090(9) 0.0335(3) Uani 1 1 d . . . . .
O2 O 0.28223(12) 0.42026(10) 0.52442(8) 0.0271(3) Uani 1 1 d . . . . .
O3 O 0.56128(12) 0.58281(9) 0.78919(8) 0.0275(3) Uani 1 1 d . . . . .
O4 O 1.06250(12) 0.40262(12) 0.78416(9) 0.0344(3) Uani 1 1 d . . . . .
N1 N 0.41454(11) 0.55569(10) 0.62938(9) 0.0181(3) Uani 1 1 d . . . . .
N2 N 0.43411(13) 0.28942(11) 0.67935(9) 0.0223(3) Uani 1 1 d . . . . .
H2 H 0.413814 0.224824 0.676580 0.027 Uiso 1 1 calc R U . . .
C1 C 0.20706(15) 0.56564(13) 0.66413(11) 0.0230(3) Uani 1 1 d . . . . .
H1 H 0.203008 0.500801 0.689633 0.028 Uiso 1 1 calc R U . . .
C2 C 0.11212(15) 0.62673(14) 0.65650(11) 0.0249(4) Uani 1 1 d . . . . .
H2A H 0.041111 0.603277 0.676400 0.030 Uiso 1 1 calc R U . . .
C3 C 0.11912(15) 0.72337(14) 0.61961(11) 0.0231(4) Uani 1 1 d . . . . .
H3 H 0.052087 0.762940 0.613220 0.028 Uiso 1 1 calc R U . . .
C4 C 0.22144(15) 0.76177(13) 0.59254(10) 0.0215(3) Uani 1 1 d . . . . .
H4 H 0.225784 0.828356 0.570020 0.026 Uiso 1 1 calc R U . . .
C5 C 0.31905(14) 0.70051(13) 0.59892(10) 0.0186(3) Uani 1 1 d . . . . .
C6 C 0.30899(14) 0.60248(12) 0.63309(10) 0.0179(3) Uani 1 1 d . . . . .
C7 C 0.49130(14) 0.62400(13) 0.59498(10) 0.0184(3) Uani 1 1 d . . . . .
C8 C 0.43544(15) 0.71288(13) 0.57624(10) 0.0200(3) Uani 1 1 d . . . . .
H8 H 0.468171 0.771960 0.552494 0.024 Uiso 1 1 calc R U . . .
C9 C 0.61171(15) 0.59914(13) 0.58190(10) 0.0195(3) Uani 1 1 d . . . . .
C10 C 0.69410(16) 0.66932(14) 0.60615(11) 0.0243(4) Uani 1 1 d . . . . .
H10 H 0.671970 0.730617 0.632429 0.029 Uiso 1 1 calc R U . . .
C11 C 0.80845(17) 0.64986(16) 0.59199(12) 0.0299(4) Uani 1 1 d . . . . .
H11 H 0.864207 0.698031 0.608346 0.036 Uiso 1 1 calc R U . . .
C12 C 0.84122(16) 0.56040(17) 0.55410(12) 0.0309(4) Uani 1 1 d . . . . .
H12 H 0.919474 0.547362 0.544664 0.037 Uiso 1 1 calc R U . . .
C13 C 0.76074(17) 0.48997(15) 0.52993(12) 0.0286(4) Uani 1 1 d . . . . .
H13 H 0.783612 0.428661 0.503985 0.034 Uiso 1 1 calc R U . . .
C14 C 0.64580(16) 0.50911(14) 0.54373(11) 0.0238(4) Uani 1 1 d . . . . .
H14 H 0.590453 0.460707 0.527098 0.029 Uiso 1 1 calc R U . . .
C15 C 0.43859(14) 0.45689(12) 0.65899(10) 0.0178(3) Uani 1 1 d . . . . .
C16 C 0.38769(15) 0.36672(12) 0.63396(11) 0.0203(3) Uani 1 1 d . . . . .
C17 C 0.51498(15) 0.32651(13) 0.72862(11) 0.0220(3) Uani 1 1 d . . . . .
H17 H 0.560426 0.287316 0.764381 0.026 Uiso 1 1 calc R U . . .
C18 C 0.52088(15) 0.43193(13) 0.71841(10) 0.0194(3) Uani 1 1 d . . . . .
C19 C 0.30788(15) 0.33960(13) 0.56983(11) 0.0228(3) Uani 1 1 d . . . . .
C20 C 0.20070(18) 0.41423(16) 0.45654(12) 0.0307(4) Uani 1 1 d . . . . .
C21 C 0.2502(2) 0.3475(2) 0.39071(14) 0.0483(6) Uani 1 1 d . . . . .
H21A H 0.323696 0.375254 0.373726 0.072 Uiso 1 1 calc R U . . .
H21B H 0.198205 0.346172 0.344647 0.072 Uiso 1 1 calc R U . . .
H21C H 0.260677 0.277940 0.411194 0.072 Uiso 1 1 calc R U . . .
C22 C 0.08667(19) 0.3753(2) 0.48632(16) 0.0453(6) Uani 1 1 d . . . . .
H22A H 0.092949 0.302631 0.499771 0.068 Uiso 1 1 calc R U . . .
H22B H 0.029460 0.384402 0.444068 0.068 Uiso 1 1 calc R U . . .
H22C H 0.064010 0.413724 0.534328 0.068 Uiso 1 1 calc R U . . .
C23 C 0.1924(3) 0.52476(18) 0.42993(15) 0.0485(6) Uani 1 1 d . . . . .
H23A H 0.163127 0.566355 0.474368 0.073 Uiso 1 1 calc R U . . .
H23B H 0.140912 0.529904 0.383774 0.073 Uiso 1 1 calc R U . . .
H23C H 0.267912 0.549476 0.414462 0.073 Uiso 1 1 calc R U . . .
C24 C 0.59836(15) 0.50292(12) 0.76055(10) 0.0200(3) Uani 1 1 d . . . . .
C25 C 0.72051(15) 0.47576(13) 0.76479(10) 0.0212(3) Uani 1 1 d . . . . .
C26 C 0.79381(17) 0.52962(14) 0.81655(11) 0.0262(4) Uani 1 1 d . . . . .
H26 H 0.765017 0.583808 0.848645 0.031 Uiso 1 1 calc R U . . .
C27 C 0.90708(17) 0.50406(15) 0.82084(12) 0.0295(4) Uani 1 1 d . . . . .
H27 H 0.955864 0.540068 0.856476 0.035 Uiso 1 1 calc R U . . .
C28 C 0.95063(16) 0.42553(15) 0.77313(11) 0.0270(4) Uani 1 1 d . . . . .
C29 C 0.88048(17) 0.37416(15) 0.71947(11) 0.0266(4) Uani 1 1 d . . . . .
H29 H 0.910319 0.322481 0.685345 0.032 Uiso 1 1 calc R U . . .
C30 C 0.76620(16) 0.39949(13) 0.71649(11) 0.0239(4) Uani 1 1 d . . . . .
H30 H 0.717822 0.363713 0.680434 0.029 Uiso 1 1 calc R U . . .
C31 C 1.10827(18) 0.31998(17) 0.73828(15) 0.0383(5) Uani 1 1 d . . . . .
H31A H 1.101007 0.335190 0.680750 0.057 Uiso 1 1 calc R U . . .
H31B H 1.066557 0.257170 0.750776 0.057 Uiso 1 1 calc R U . . .
H31C H 1.188649 0.310891 0.751854 0.057 Uiso 1 1 calc R U . . .

loop_
_atom_site_aniso_label
_atom_site_aniso_U_11
_atom_site_aniso_U_22
_atom_site_aniso_U_33
_atom_site_aniso_U_23
_atom_site_aniso_U_13
_atom_site_aniso_U_12
O1 0.0392(8) 0.0197(6) 0.0415(8) -0.0027(6) -0.0110(6) -0.0054(6)
O2 0.0331(7) 0.0198(6) 0.0284(6) -0.0015(5) -0.0096(5) 0.0004(5)
O3 0.0320(7) 0.0171(6) 0.0336(7) -0.0060(5) -0.0028(6) 0.0019(5)
O4 0.0206(6) 0.0430(8) 0.0398(8) 0.0073(6) -0.0015(6) -0.0016(6)
N1 0.0166(7) 0.0140(6) 0.0238(7) 0.0024(5) 0.0001(5) 0.0004(5)
N2 0.0259(7) 0.0130(6) 0.0280(7) 0.0019(6) -0.0019(6) -0.0011(5)
C1 0.0227(8) 0.0187(7) 0.0277(8) 0.0013(6) 0.0016(7) -0.0025(7)
C2 0.0194(8) 0.0261(9) 0.0291(9) -0.0030(7) 0.0032(7) -0.0014(7)
C3 0.0193(8) 0.0247(8) 0.0253(9) -0.0041(7) -0.0012(7) 0.0058(7)
C4 0.0243(9) 0.0176(7) 0.0228(8) 0.0009(6) -0.0016(6) 0.0042(7)
C5 0.0206(8) 0.0176(7) 0.0176(7) -0.0005(6) -0.0007(6) -0.0007(6)
C6 0.0190(8) 0.0145(7) 0.0202(7) -0.0010(6) -0.0014(6) 0.0014(6)
C7 0.0197(8) 0.0175(7) 0.0179(7) 0.0008(6) -0.0010(6) -0.0026(6)
C8 0.0201(8) 0.0161(7) 0.0239(8) 0.0031(6) 0.0002(6) 0.0003(6)
C9 0.0192(8) 0.0207(8) 0.0185(7) 0.0044(6) -0.0006(6) 0.0014(6)
C10 0.0224(8) 0.0257(8) 0.0247(8) -0.0008(7) -0.0003(7) -0.0019(7)
C11 0.0204(9) 0.0394(11) 0.0299(9) 0.0002(8) -0.0019(7) -0.0032(8)
C12 0.0189(9) 0.0450(12) 0.0288(9) 0.0052(9) 0.0022(7) 0.0080(8)
C13 0.0303(10) 0.0296(9) 0.0259(9) 0.0027(7) 0.0037(7) 0.0094(8)
C14 0.0256(9) 0.0233(8) 0.0225(8) 0.0016(7) 0.0015(7) 0.0016(7)
C15 0.0184(7) 0.0132(7) 0.0217(8) 0.0008(6) 0.0012(6) 0.0006(6)
C16 0.0214(8) 0.0146(7) 0.0250(8) 0.0009(6) 0.0003(7) 0.0008(6)
C17 0.0252(8) 0.0166(7) 0.0243(8) 0.0020(6) -0.0019(7) 0.0013(6)
C18 0.0223(8) 0.0153(7) 0.0207(8) -0.0002(6) -0.0007(6) 0.0014(6)
C19 0.0226(8) 0.0188(8) 0.0270(8) -0.0021(6) -0.0008(7) 0.0015(7)
C20 0.0363(10) 0.0301(9) 0.0257(9) -0.0049(7) -0.0111(8) 0.0025(8)
C21 0.0615(16) 0.0522(15) 0.0311(11) -0.0138(10) -0.0032(11) 0.0065(12)
C22 0.0325(12) 0.0561(14) 0.0472(13) 0.0011(11) -0.0134(10) 0.0018(10)
C23 0.0688(17) 0.0362(12) 0.0406(12) 0.0041(10) -0.0226(12) 0.0061(12)
C24 0.0256(8) 0.0154(7) 0.0190(8) 0.0019(6) -0.0016(6) 0.0002(6)
C25 0.0254(9) 0.0183(7) 0.0199(7) 0.0016(6) -0.0034(6) -0.0008(6)
C26 0.0299(9) 0.0240(8) 0.0246(8) -0.0027(7) -0.0020(7) -0.0040(7)
C27 0.0284(10) 0.0321(10) 0.0280(9) 0.0005(8) -0.0068(7) -0.0092(8)
C28 0.0232(9) 0.0311(9) 0.0266(9) 0.0093(7) -0.0006(7) -0.0031(7)
C29 0.0286(9) 0.0256(8) 0.0257(9) 0.0013(7) -0.0003(7) 0.0024(7)
C30 0.0273(9) 0.0219(8) 0.0224(8) -0.0002(6) -0.0045(7) 0.0013(7)
C31 0.0265(10) 0.0407(11) 0.0476(12) 0.0131(10) 0.0053(9) 0.0061(9)

loop_
_atom_type_symbol
_atom_type_description
_atom_type_scat_dispersion_real
_atom_type_scat_dispersion_imag
_atom_type_scat_source
C C 0.0137 0.0067 'International Tables Vol C Tables 4.2.6.8 and 6.1.1.4'
H H 0.0000 0.0000 'International Tables Vol C Tables 4.2.6.8 and 6.1.1.4'
N N 0.0241 0.0134 'International Tables Vol C Tables 4.2.6.8 and 6.1.1.4'
O O 0.0389 0.0241 'International Tables Vol C Tables 4.2.6.8 and 6.1.1.4'

loop_
_geom_angle_atom_site_label_1
_geom_angle_atom_site_label_2
_geom_angle_atom_site_label_3
_geom_angle
_geom_angle_site_symmetry_1
_geom_angle_site_symmetry_3
_geom_angle_publ_flag
C19 O2 C20 122.34(14) . . ?
C28 O4 C31 117.34(17) . . ?
C6 N1 C7 108.41(13) . . ?
C6 N1 C15 124.66(14) . . ?
C7 N1 C15 126.89(14) . . ?
C16 N2 H2 124.8 . . ?
C17 N2 H2 124.8 . . ?
C17 N2 C16 110.42(14) . . ?
C2 C1 H1 121.2 . . ?
C2 C1 C6 117.60(16) . . ?
C6 C1 H1 121.2 . . ?
C1 C2 H2A 119.6 . . ?
C1 C2 C3 120.87(16) . . ?
C3 C2 H2A 119.6 . . ?
C2 C3 H3 119.3 . . ?
C4 C3 C2 121.33(16) . . ?
C4 C3 H3 119.3 . . ?
C3 C4 H4 120.6 . . ?
C3 C4 C5 118.76(16) . . ?
C5 C4 H4 120.6 . . ?
C4 C5 C6 118.80(15) . . ?
C4 C5 C8 134.34(16) . . ?
C6 C5 C8 106.85(14) . . ?
N1 C6 C1 129.48(15) . . ?
N1 C6 C5 108.01(14) . . ?
C1 C6 C5 122.51(15) . . ?
N1 C7 C9 122.93(15) . . ?
C8 C7 N1 109.04(15) . . ?
C8 C7 C9 128.03(16) . . ?
C5 C8 H8 126.2 . . ?
C7 C8 C5 107.66(15) . . ?
C7 C8 H8 126.2 . . ?
C10 C9 C7 118.80(16) . . ?
C10 C9 C14 119.13(17) . . ?
C14 C9 C7 122.04(16) . . ?
C9 C10 H10 119.9 . . ?
C11 C10 C9 120.24(18) . . ?
C11 C10 H10 119.9 . . ?
C10 C11 H11 119.9 . . ?
C12 C11 C10 120.12(18) . . ?
C12 C11 H11 119.9 . . ?
C11 C12 H12 119.8 . . ?
C13 C12 C11 120.37(17) . . ?
C13 C12 H12 119.8 . . ?
C12 C13 H13 120.1 . . ?
C12 C13 C14 119.83(18) . . ?
C14 C13 H13 120.1 . . ?
C9 C14 H14 119.8 . . ?
C13 C14 C9 120.31(18) . . ?
C13 C14 H14 119.8 . . ?
N1 C15 C18 126.09(15) . . ?
C16 C15 N1 126.02(15) . . ?
C16 C15 C18 107.87(14) . . ?
N2 C16 C15 106.87(15) . . ?
N2 C16 C19 118.39(15) . . ?
C15 C16 C19 134.54(16) . . ?
N2 C17 H17 125.7 . . ?
N2 C17 C18 108.59(16) . . ?
C18 C17 H17 125.7 . . ?
C15 C18 C24 127.22(15) . . ?
C17 C18 C15 106.18(15) . . ?
C17 C18 C24 126.60(16) . . ?
O1 C19 O2 126.35(17) . . ?
O1 C19 C16 122.23(17) . . ?
O2 C19 C16 111.41(14) . . ?
O2 C20 C21 109.29(18) . . ?
O2 C20 C22 110.02(16) . . ?
O2 C20 C23 102.26(16) . . ?
C21 C20 C22 112.4(2) . . ?
C21 C20 C23 111.4(2) . . ?
C23 C20 C22 111.0(2) . . ?
C20 C21 H21A 109.5 . . ?
C20 C21 H21B 109.5 . . ?
C20 C21 H21C 109.5 . . ?
H21A C21 H21B 109.5 . . ?
H21A C21 H21C 109.5 . . ?
H21B C21 H21C 109.5 . . ?
C20 C22 H22A 109.5 . . ?
C20 C22 H22B 109.5 . . ?
C20 C22 H22C 109.5 . . ?
H22A C22 H22B 109.5 . . ?
H22A C22 H22C 109.5 . . ?
H22B C22 H22C 109.5 . . ?
C20 C23 H23A 109.5 . . ?
C20 C23 H23B 109.5 . . ?
C20 C23 H23C 109.5 . . ?
H23A C23 H23B 109.5 . . ?
H23A C23 H23C 109.5 . . ?
H23B C23 H23C 109.5 . . ?
O3 C24 C18 119.95(16) . . ?
O3 C24 C25 122.00(16) . . ?
C18 C24 C25 118.03(14) . . ?
C26 C25 C24 120.23(16) . . ?
C30 C25 C24 121.35(15) . . ?
C30 C25 C26 118.39(17) . . ?
C25 C26 H26 119.9 . . ?
C27 C26 C25 120.25(18) . . ?
C27 C26 H26 119.9 . . ?
C26 C27 H27 119.8 . . ?
C26 C27 C28 120.36(17) . . ?
C28 C27 H27 119.8 . . ?
O4 C28 C27 116.15(17) . . ?
O4 C28 C29 123.66(19) . . ?
C29 C28 C27 120.18(17) . . ?
C28 C29 H29 120.5 . . ?
C30 C29 C28 118.95(17) . . ?
C30 C29 H29 120.5 . . ?
C25 C30 H30 119.1 . . ?
C29 C30 C25 121.80(17) . . ?
C29 C30 H30 119.1 . . ?
O4 C31 H31A 109.5 . . ?
O4 C31 H31B 109.5 . . ?
O4 C31 H31C 109.5 . . ?
H31A C31 H31B 109.5 . . ?
H31A C31 H31C 109.5 . . ?
H31B C31 H31C 109.5 . . ?

loop_
_geom_bond_atom_site_label_1
_geom_bond_atom_site_label_2
_geom_bond_distance
_geom_bond_site_symmetry_2
_geom_bond_publ_flag
O1 C19 1.218(2) . ?
O2 C19 1.332(2) . ?
O2 C20 1.483(2) . ?
O3 C24 1.229(2) . ?
O4 C28 1.363(2) . ?
O4 C31 1.429(3) . ?
N1 C6 1.387(2) . ?
N1 C7 1.394(2) . ?
N1 C15 1.413(2) . ?
N2 H2 0.8800 . ?
N2 C16 1.375(2) . ?
N2 C17 1.346(2) . ?
C1 H1 0.9500 . ?
C1 C2 1.380(3) . ?
C1 C6 1.392(2) . ?
C2 H2A 0.9500 . ?
C2 C3 1.408(3) . ?
C3 H3 0.9500 . ?
C3 C4 1.381(3) . ?
C4 H4 0.9500 . ?
C4 C5 1.405(2) . ?
C5 C6 1.408(2) . ?
C5 C8 1.430(2) . ?
C7 C8 1.372(2) . ?
C7 C9 1.471(2) . ?
C8 H8 0.9500 . ?
C9 C10 1.395(2) . ?
C9 C14 1.397(2) . ?
C10 H10 0.9500 . ?
C10 C11 1.390(3) . ?
C11 H11 0.9500 . ?
C11 C12 1.385(3) . ?
C12 H12 0.9500 . ?
C12 C13 1.382(3) . ?
C13 H13 0.9500 . ?
C13 C14 1.395(3) . ?
C14 H14 0.9500 . ?
C15 C16 1.388(2) . ?
C15 C18 1.421(2) . ?
C16 C19 1.464(2) . ?
C17 H17 0.9500 . ?
C17 C18 1.392(2) . ?
C18 C24 1.478(2) . ?
C20 C21 1.516(3) . ?
C20 C22 1.519(3) . ?
C20 C23 1.516(3) . ?
C21 H21A 0.9800 . ?
C21 H21B 0.9800 . ?
C21 H21C 0.9800 . ?
C22 H22A 0.9800 . ?
C22 H22B 0.9800 . ?
C22 H22C 0.9800 . ?
C23 H23A 0.9800 . ?
C23 H23B 0.9800 . ?
C23 H23C 0.9800 . ?
C24 C25 1.483(2) . ?
C25 C26 1.408(2) . ?
C25 C30 1.389(2) . ?
C26 H26 0.9500 . ?
C26 C27 1.377(3) . ?
C27 H27 0.9500 . ?
C27 C28 1.396(3) . ?
C28 C29 1.389(3) . ?
C29 H29 0.9500 . ?
C29 C30 1.387(3) . ?
C30 H30 0.9500 . ?
C31 H31A 0.9800 . ?
C31 H31B 0.9800 . ?
C31 H31C 0.9800 . ?

loop_
_geom_torsion_atom_site_label_1
_geom_torsion_atom_site_label_2
_geom_torsion_atom_site_label_3
_geom_torsion_atom_site_label_4
_geom_torsion
_geom_torsion_site_symmetry_1
_geom_torsion_site_symmetry_2
_geom_torsion_site_symmetry_3
_geom_torsion_site_symmetry_4
_geom_torsion_publ_flag
O3 C24 C25 C26 13.7(3) . . . . ?
O3 C24 C25 C30 -164.22(17) . . . . ?
O4 C28 C29 C30 176.09(17) . . . . ?
N1 C7 C8 C5 -0.43(19) . . . . ?
N1 C7 C9 C10 -132.07(17) . . . . ?
N1 C7 C9 C14 50.0(2) . . . . ?
N1 C15 C16 N2 -178.73(15) . . . . ?
N1 C15 C16 C19 6.7(3) . . . . ?
N1 C15 C18 C17 179.93(16) . . . . ?
N1 C15 C18 C24 -0.7(3) . . . . ?
N2 C16 C19 O1 7.7(3) . . . . ?
N2 C16 C19 O2 -171.52(15) . . . . ?
N2 C17 C18 C15 -0.4(2) . . . . ?
N2 C17 C18 C24 -179.83(16) . . . . ?
C1 C2 C3 C4 -2.4(3) . . . . ?
C2 C1 C6 N1 -176.79(17) . . . . ?
C2 C1 C6 C5 3.6(3) . . . . ?
C2 C3 C4 C5 3.0(3) . . . . ?
C3 C4 C5 C6 -0.4(2) . . . . ?
C3 C4 C5 C8 178.16(18) . . . . ?
C4 C5 C6 N1 177.31(15) . . . . ?
C4 C5 C6 C1 -3.0(2) . . . . ?
C4 C5 C8 C7 -177.40(18) . . . . ?
C6 N1 C7 C8 -0.56(18) . . . . ?
C6 N1 C7 C9 180.00(15) . . . . ?
C6 N1 C15 C16 60.0(2) . . . . ?
C6 N1 C15 C18 -121.42(19) . . . . ?
C6 C1 C2 C3 -0.9(3) . . . . ?
C6 C5 C8 C7 1.24(19) . . . . ?
C7 N1 C6 C1 -178.36(17) . . . . ?
C7 N1 C6 C5 1.33(18) . . . . ?
C7 N1 C15 C16 -122.7(2) . . . . ?
C7 N1 C15 C18 55.8(2) . . . . ?
C7 C9 C10 C11 -177.63(17) . . . . ?
C7 C9 C14 C13 177.75(16) . . . . ?
C8 C5 C6 N1 -1.57(18) . . . . ?
C8 C5 C6 C1 178.14(16) . . . . ?
C8 C7 C9 C10 48.6(3) . . . . ?
C8 C7 C9 C14 -129.33(19) . . . . ?
C9 C7 C8 C5 178.97(16) . . . . ?
C9 C10 C11 C12 -0.3(3) . . . . ?
C10 C9 C14 C13 -0.2(3) . . . . ?
C10 C11 C12 C13 0.1(3) . . . . ?
C11 C12 C13 C14 0.0(3) . . . . ?
C12 C13 C14 C9 0.0(3) . . . . ?
C14 C9 C10 C11 0.4(3) . . . . ?
C15 N1 C6 C1 -0.7(3) . . . . ?
C15 N1 C6 C5 178.99(15) . . . . ?
C15 N1 C7 C8 -178.14(15) . . . . ?
C15 N1 C7 C9 2.4(3) . . . . ?
C15 C16 C19 O1 -178.2(2) . . . . ?
C15 C16 C19 O2 2.5(3) . . . . ?
C15 C18 C24 O3 47.0(3) . . . . ?
C15 C18 C24 C25 -131.40(18) . . . . ?
C16 N2 C17 C18 2.1(2) . . . . ?
C16 C15 C18 C17 -1.30(19) . . . . ?
C16 C15 C18 C24 178.09(17) . . . . ?
C17 N2 C16 C15 -2.8(2) . . . . ?
C17 N2 C16 C19 172.72(16) . . . . ?
C17 C18 C24 O3 -133.74(19) . . . . ?
C17 C18 C24 C25 47.9(3) . . . . ?
C18 C15 C16 N2 2.50(19) . . . . ?
C18 C15 C16 C19 -172.03(19) . . . . ?
C18 C24 C25 C26 -167.92(16) . . . . ?
C18 C24 C25 C30 14.1(2) . . . . ?
C19 O2 C20 C21 -67.0(2) . . . . ?
C19 O2 C20 C22 56.9(2) . . . . ?
C19 O2 C20 C23 174.94(19) . . . . ?
C20 O2 C19 O1 2.5(3) . . . . ?
C20 O2 C19 C16 -178.32(16) . . . . ?
C24 C25 C26 C27 179.64(17) . . . . ?
C24 C25 C30 C29 179.40(16) . . . . ?
C25 C26 C27 C28 0.9(3) . . . . ?
C26 C25 C30 C29 1.4(3) . . . . ?
C26 C27 C28 O4 -177.12(17) . . . . ?
C26 C27 C28 C29 1.6(3) . . . . ?
C27 C28 C29 C30 -2.5(3) . . . . ?
C28 C29 C30 C25 1.0(3) . . . . ?
C30 C25 C26 C27 -2.4(3) . . . . ?
C31 O4 C28 C27 177.71(17) . . . . ?
C31 O4 C28 C29 -0.9(3) . . . . ?
